data_7007577
loop_
_publ_author_name
'Doherty, Ruth'
'Haddow, Mairi F.'
'Harrison, Zo\"e A'
'Orpen, A. Guy'
'Pringle, Paul G.'
'Turner, Alex'
'Wingad, Richard L.'

_publ_section_title
;
 Bulky 4-phosphacyclohexanones: diastereoselective complexations,
 orthometallations and unprecedented [3.1.1]metallabicycles.
;
_journal_issue 36
_journal_name_full 'Dalton transactions (Cambridge, England : 2003)'
_journal_page_first 4310
_journal_page_last 4320
_journal_paper_doi 10.1039/b607490a
_journal_year 2006
_chemical_formula_moiety 'C23 H27 O2 P'
_chemical_formula_sum 'C23 H27 O2 P'
_chemical_formula_weight 366.42
_chemical_name_systematic
;
?
;
_space_group_IT_number 14
_symmetry_cell_setting monoclinic
_symmetry_space_group_name_Hall '-P 2ybc'
_symmetry_space_group_name_H-M 'P 1 21/c 1'
_atom_sites_solution_hydrogens geom
_atom_sites_solution_primary direct
_atom_sites_solution_secondary difmap
_audit_creation_method SHELXL-97
_cell_angle_alpha 90.00
_cell_angle_beta 102.72(3)
_cell_angle_gamma 90.00
_cell_formula_units_Z 4
_cell_length_a 6.2849(13)
_cell_length_b 22.074(4)
_cell_length_c 14.046(3)
_cell_measurement_reflns_used 1102
_cell_measurement_temperature 100(2)
_cell_measurement_theta_max 70.017
_cell_measurement_theta_min 4.006
_cell_volume 1900.8(7)
_computing_cell_refinement 'Bruker SMART V5.625 (Bruker AXS, 2001)'
_computing_data_collection 'Bruker SMART V5.625 (Bruker AXS, 2001)'
_computing_data_reduction 'Bruker SAINT V7.06 (Bruker AXS, 2003)'
_computing_molecular_graphics 'Bruker SHELXTL V6.14 (Bruker AXS, 2003)'
_computing_publication_material 'Bruker SHELXTL V6.14 (Bruker AXS, 2003)'
_computing_structure_refinement 'SHELXL V6.12 (Bruker 2001)'
_computing_structure_solution 'SHELXS V6.12 (Bruker 2001)'
_diffrn_ambient_temperature 100(2)
_diffrn_detector_area_resol_mean 5.6
_diffrn_measured_fraction_theta_full 0.849
_diffrn_measured_fraction_theta_max 0.849
_diffrn_measurement_device_type 'CCD area detector'
_diffrn_measurement_method 'phi and omega scans'
_diffrn_radiation_monochromator graphite
_diffrn_radiation_source 'fine-focus sealed tube'
_diffrn_radiation_type CuK\a
_diffrn_radiation_wavelength 1.54178
_diffrn_reflns_av_R_equivalents 0.1763
_diffrn_reflns_av_sigmaI/netI 0.1547
_diffrn_reflns_limit_h_max 7
_diffrn_reflns_limit_h_min -5
_diffrn_reflns_limit_k_max 26
_diffrn_reflns_limit_k_min -25
_diffrn_reflns_limit_l_max 17
_diffrn_reflns_limit_l_min -12
_diffrn_reflns_number 10169
_diffrn_reflns_theta_full 70.01
_diffrn_reflns_theta_max 70.01
_diffrn_reflns_theta_min 3.80
_diffrn_standards_decay_% 0
_diffrn_standards_number 0
_exptl_absorpt_coefficient_mu 1.383
_exptl_absorpt_correction_T_max 0.990000
_exptl_absorpt_correction_T_min 0.525841
_exptl_absorpt_correction_type multi-scan
_exptl_absorpt_process_details 'SADABS V2.10 (Sheldrick, 2001)'
_exptl_crystal_colour colourless
_exptl_crystal_density_diffrn 1.280
_exptl_crystal_density_method 'not measured'
_exptl_crystal_description plate
_exptl_crystal_F_000 784
_exptl_crystal_size_max 0.32
_exptl_crystal_size_mid 0.08
_exptl_crystal_size_min 0.01
_refine_diff_density_max 0.589
_refine_diff_density_min -0.554
_refine_diff_density_rms 0.111
_refine_ls_extinction_method none
_refine_ls_goodness_of_fit_ref 1.030
_refine_ls_hydrogen_treatment constr
_refine_ls_matrix_type full
_refine_ls_number_parameters 235
_refine_ls_number_reflns 3068
_refine_ls_number_restraints 0
_refine_ls_restrained_S_all 1.030
_refine_ls_R_factor_all 0.1331
_refine_ls_R_factor_gt 0.0828
_refine_ls_shift/su_max 0.000
_refine_ls_shift/su_mean 0.000
_refine_ls_structure_factor_coef Fsqd
_refine_ls_weighting_details 'calc w=1/[\s^2^(Fo^2^)+(0.1356P)^2^+0.2261P] where P=(Fo^2^+2Fc^2^)/3'
_refine_ls_weighting_scheme calc
_refine_ls_wR_factor_gt 0.2004
_refine_ls_wR_factor_ref 0.2561
_reflns_number_gt 1974
_reflns_number_total 3068
_reflns_threshold_expression >2sigma(I)
_cod_data_source_file b607490a.txt
_cod_data_source_block rac-CyLb(O)_zahlhsad
_cod_original_sg_symbol_H-M 'P 2(1)/c'
_cod_database_code 7007577

loop_
_symmetry_equiv_pos_as_xyz
'x, y, z'
'-x, y+1/2, -z+1/2'
'-x, -y, -z'
'x, -y-1/2, z-1/2'

loop_
_atom_site_label
_atom_site_type_symbol
_atom_site_fract_x
_atom_site_fract_y
_atom_site_fract_z
_atom_site_U_iso_or_equiv
_atom_site_adp_type
_atom_site_occupancy
_atom_site_symmetry_multiplicity
_atom_site_calc_flag
_atom_site_refinement_flags
_atom_site_disorder_assembly
_atom_site_disorder_group
P1 P 0.1330(3) 0.34511(5) 0.27363(8) 0.0192(4) Uani 1 1 d . . .
O1 O -0.1086(7) 0.34969(15) 0.2477(3) 0.0283(10) Uani 1 1 d . . .
O2 O 0.5374(7) 0.17706(15) 0.2858(3) 0.0296(10) Uani 1 1 d . . .
C1 C 0.2359(10) 0.29298(19) 0.3758(3) 0.0205(12) Uani 1 1 d . . .
H1 H 0.3884 0.3057 0.4062 0.025 Uiso 1 1 calc R . .
C2 C 0.2474(10) 0.22761(19) 0.3376(3) 0.0242(13) Uani 1 1 d . . .
H2A H 0.2800 0.1993 0.3936 0.029 Uiso 1 1 calc R . .
H2B H 0.1038 0.2164 0.2965 0.029 Uiso 1 1 calc R . .
C3 C 0.4178(11) 0.2214(2) 0.2793(3) 0.0267(13) Uani 1 1 d . . .
C4 C 0.4476(10) 0.2727(2) 0.2108(4) 0.0278(14) Uani 1 1 d . . .
H4A H 0.4946 0.2555 0.1537 0.033 Uiso 1 1 calc R . .
H4B H 0.5644 0.3001 0.2451 0.033 Uiso 1 1 calc R . .
C5 C 0.2368(10) 0.30939(19) 0.1754(3) 0.0216(13) Uani 1 1 d . . .
H5 H 0.1235 0.2790 0.1456 0.026 Uiso 1 1 calc R . .
C6 C 0.1023(9) 0.30032(19) 0.4526(3) 0.0201(12) Uani 1 1 d . . .
C7 C 0.1643(11) 0.3415(2) 0.5280(4) 0.0286(14) Uani 1 1 d . . .
H7 H 0.2955 0.3637 0.5322 0.034 Uiso 1 1 calc R . .
C8 C 0.0434(11) 0.3515(2) 0.5974(4) 0.0292(14) Uani 1 1 d . . .
H8 H 0.0915 0.3797 0.6487 0.035 Uiso 1 1 calc R . .
C9 C -0.1510(10) 0.3195(2) 0.5910(3) 0.0264(13) Uani 1 1 d . . .
H9 H -0.2403 0.3272 0.6361 0.032 Uiso 1 1 calc R . .
C10 C -0.2125(10) 0.2765(2) 0.5186(3) 0.0266(13) Uani 1 1 d . . .
H10 H -0.3390 0.2527 0.5172 0.032 Uiso 1 1 calc R . .
C11 C -0.0913(10) 0.2677(2) 0.4477(3) 0.0225(12) Uani 1 1 d . . .
H11 H -0.1398 0.2397 0.3962 0.027 Uiso 1 1 calc R . .
C12 C 0.2465(10) 0.35447(19) 0.0937(3) 0.0198(12) Uani 1 1 d . . .
C13 C 0.4396(10) 0.3762(2) 0.0748(3) 0.0251(13) Uani 1 1 d . . .
H13 H 0.5747 0.3624 0.1133 0.030 Uiso 1 1 calc R . .
C14 C 0.4390(11) 0.4181(2) -0.0001(4) 0.0284(14) Uani 1 1 d . . .
H14 H 0.5728 0.4326 -0.0122 0.034 Uiso 1 1 calc R . .
C15 C 0.2429(11) 0.4382(2) -0.0564(4) 0.0315(15) Uani 1 1 d . . .
H15 H 0.2420 0.4667 -0.1070 0.038 Uiso 1 1 calc R . .
C16 C 0.0457(12) 0.4166(2) -0.0389(4) 0.0315(15) Uani 1 1 d . . .
H16 H -0.0894 0.4305 -0.0773 0.038 Uiso 1 1 calc R . .
C17 C 0.0497(10) 0.3744(2) 0.0357(3) 0.0227(12) Uani 1 1 d . . .
H17 H -0.0838 0.3591 0.0470 0.027 Uiso 1 1 calc R . .
C18 C 0.2644(10) 0.41697(19) 0.3128(3) 0.0204(12) Uani 1 1 d . . .
H18 H 0.2341 0.4247 0.3787 0.025 Uiso 1 1 calc R . .
C19 C 0.5155(10) 0.4183(2) 0.3284(4) 0.0270(14) Uani 1 1 d . . .
H19A H 0.5793 0.3859 0.3745 0.032 Uiso 1 1 calc R . .
H19B H 0.5571 0.4105 0.2655 0.032 Uiso 1 1 calc R . .
C20 C 0.6079(12) 0.4800(2) 0.3688(4) 0.0361(16) Uani 1 1 d . . .
H20A H 0.5881 0.4847 0.4364 0.043 Uiso 1 1 calc R . .
H20B H 0.7662 0.4813 0.3707 0.043 Uiso 1 1 calc R . .
C21 C 0.4945(12) 0.5324(2) 0.3061(4) 0.0388(18) Uani 1 1 d . . .
H21A H 0.5499 0.5712 0.3371 0.047 Uiso 1 1 calc R . .
H21B H 0.5311 0.5307 0.2412 0.047 Uiso 1 1 calc R . .
C22 C 0.2504(12) 0.5303(2) 0.2935(4) 0.0327(16) Uani 1 1 d . . .
H22A H 0.1840 0.5641 0.2509 0.039 Uiso 1 1 calc R . .
H22B H 0.2128 0.5357 0.3579 0.039 Uiso 1 1 calc R . .
C23 C 0.1557(11) 0.4699(2) 0.2485(4) 0.0279(14) Uani 1 1 d . . .
H23A H 0.1823 0.4658 0.1819 0.034 Uiso 1 1 calc R . .
H23B H -0.0038 0.4691 0.2437 0.034 Uiso 1 1 calc R . .

loop_
_atom_site_aniso_label
_atom_site_aniso_U_11
_atom_site_aniso_U_22
_atom_site_aniso_U_33
_atom_site_aniso_U_23
_atom_site_aniso_U_13
_atom_site_aniso_U_12
P1 0.0272(11) 0.0161(6) 0.0148(6) 0.0012(4) 0.0058(5) 0.0012(5)
O1 0.025(3) 0.0300(18) 0.0290(19) 0.0025(14) 0.0031(17) 0.0002(15)
O2 0.036(3) 0.0216(18) 0.0329(19) 0.0016(14) 0.0107(18) 0.0067(15)
C1 0.026(4) 0.018(2) 0.018(2) 0.0038(17) 0.006(2) 0.0038(19)
C2 0.040(4) 0.016(2) 0.019(2) 0.0034(17) 0.011(2) 0.000(2)
C3 0.041(5) 0.018(2) 0.022(2) -0.0012(18) 0.007(2) -0.001(2)
C4 0.041(5) 0.021(2) 0.024(2) 0.0002(18) 0.014(3) 0.002(2)
C5 0.033(4) 0.020(2) 0.015(2) 0.0044(17) 0.012(2) 0.004(2)
C6 0.029(4) 0.019(2) 0.011(2) 0.0084(16) 0.002(2) 0.0040(19)
C7 0.040(5) 0.023(2) 0.026(3) 0.0035(18) 0.015(3) 0.001(2)
C8 0.040(5) 0.028(3) 0.019(2) -0.0027(19) 0.005(2) 0.002(2)
C9 0.027(4) 0.031(3) 0.023(2) 0.004(2) 0.009(2) 0.007(2)
C10 0.031(4) 0.030(3) 0.022(2) 0.0088(19) 0.011(2) 0.007(2)
C11 0.025(4) 0.023(2) 0.016(2) 0.0038(17) -0.003(2) 0.000(2)
C12 0.027(4) 0.020(2) 0.012(2) -0.0001(16) 0.003(2) 0.0000(19)
C13 0.034(4) 0.026(2) 0.013(2) 0.0004(17) 0.002(2) 0.007(2)
C14 0.032(5) 0.028(2) 0.028(3) 0.002(2) 0.013(3) 0.001(2)
C15 0.042(5) 0.030(3) 0.026(3) 0.013(2) 0.015(3) 0.005(2)
C16 0.037(5) 0.038(3) 0.020(2) 0.007(2) 0.008(3) 0.009(2)
C17 0.025(4) 0.028(2) 0.017(2) -0.0018(18) 0.008(2) -0.002(2)
C18 0.026(4) 0.017(2) 0.014(2) -0.0049(16) -0.004(2) -0.0030(19)
C19 0.032(5) 0.024(2) 0.024(2) -0.0052(18) 0.003(2) -0.006(2)
C20 0.042(5) 0.040(3) 0.026(3) -0.012(2) 0.007(3) -0.015(3)
C21 0.066(6) 0.021(2) 0.033(3) -0.009(2) 0.018(3) -0.014(3)
C22 0.058(6) 0.018(2) 0.024(2) -0.0012(19) 0.014(3) 0.000(2)
C23 0.044(5) 0.019(2) 0.023(2) 0.0005(19) 0.012(3) 0.002(2)

loop_
_atom_type_symbol
_atom_type_description
_atom_type_scat_dispersion_real
_atom_type_scat_dispersion_imag
_atom_type_scat_source
C C 0.0181 0.0091 'International Tables Vol C Tables 4.2.6.8 and 6.1.1.4'
H H 0.0000 0.0000 'International Tables Vol C Tables 4.2.6.8 and 6.1.1.4'
O O 0.0492 0.0322 'International Tables Vol C Tables 4.2.6.8 and 6.1.1.4'
P P 0.2955 0.4335 'International Tables Vol C Tables 4.2.6.8 and 6.1.1.4'

loop_
_geom_angle_atom_site_label_1
_geom_angle_atom_site_label_2
_geom_angle_atom_site_label_3
_geom_angle
_geom_angle_site_symmetry_1
_geom_angle_site_symmetry_3
_geom_angle_publ_flag
O1 P1 C18 112.8(2) . . yes
O1 P1 C5 111.0(2) . . yes
C18 P1 C5 113.0(2) . . yes
O1 P1 C1 113.5(2) . . yes
C18 P1 C1 104.6(2) . . yes
C5 P1 C1 101.3(2) . . yes
C6 C1 C2 115.0(4) . . ?
C6 C1 P1 109.5(3) . . ?
C2 C1 P1 110.3(3) . . ?
C6 C1 H1 107.2 . . ?
C2 C1 H1 107.2 . . ?
P1 C1 H1 107.2 . . ?
C3 C2 C1 111.7(4) . . ?
C3 C2 H2A 109.3 . . ?
C1 C2 H2A 109.3 . . ?
C3 C2 H2B 109.3 . . ?
C1 C2 H2B 109.3 . . ?
H2A C2 H2B 107.9 . . ?
O2 C3 C2 122.4(4) . . ?
O2 C3 C4 118.8(5) . . ?
C2 C3 C4 118.8(4) . . ?
C3 C4 C5 112.2(5) . . ?
C3 C4 H4A 109.2 . . ?
C5 C4 H4A 109.2 . . ?
C3 C4 H4B 109.2 . . ?
C5 C4 H4B 109.2 . . ?
H4A C4 H4B 107.9 . . ?
C12 C5 C4 114.3(4) . . ?
C12 C5 P1 111.4(3) . . ?
C4 C5 P1 114.0(3) . . ?
C12 C5 H5 105.4 . . ?
C4 C5 H5 105.4 . . ?
P1 C5 H5 105.4 . . ?
C7 C6 C11 118.0(5) . . ?
C7 C6 C1 120.6(5) . . ?
C11 C6 C1 121.4(4) . . ?
C8 C7 C6 122.7(6) . . ?
C8 C7 H7 118.7 . . ?
C6 C7 H7 118.7 . . ?
C7 C8 C9 118.9(5) . . ?
C7 C8 H8 120.5 . . ?
C9 C8 H8 120.5 . . ?
C10 C9 C8 119.6(5) . . ?
C10 C9 H9 120.2 . . ?
C8 C9 H9 120.2 . . ?
C9 C10 C11 120.9(5) . . ?
C9 C10 H10 119.6 . . ?
C11 C10 H10 119.6 . . ?
C10 C11 C6 119.8(5) . . ?
C10 C11 H11 120.1 . . ?
C6 C11 H11 120.1 . . ?
C13 C12 C17 118.8(4) . . ?
C13 C12 C5 123.4(5) . . ?
C17 C12 C5 117.8(5) . . ?
C12 C13 C14 121.0(5) . . ?
C12 C13 H13 119.5 . . ?
C14 C13 H13 119.5 . . ?
C15 C14 C13 119.8(6) . . ?
C15 C14 H14 120.1 . . ?
C13 C14 H14 120.1 . . ?
C14 C15 C16 120.2(5) . . ?
C14 C15 H15 119.9 . . ?
C16 C15 H15 119.9 . . ?
C17 C16 C15 119.2(6) . . ?
C17 C16 H16 120.4 . . ?
C15 C16 H16 120.4 . . ?
C12 C17 C16 121.0(5) . . ?
C12 C17 H17 119.5 . . ?
C16 C17 H17 119.5 . . ?
C23 C18 C19 112.0(4) . . ?
C23 C18 P1 111.8(4) . . ?
C19 C18 P1 116.2(3) . . ?
C23 C18 H18 105.2 . . ?
C19 C18 H18 105.2 . . ?
P1 C18 H18 105.2 . . ?
C20 C19 C18 111.1(5) . . ?
C20 C19 H19A 109.4 . . ?
C18 C19 H19A 109.4 . . ?
C20 C19 H19B 109.4 . . ?
C18 C19 H19B 109.4 . . ?
H19A C19 H19B 108.0 . . ?
C21 C20 C19 111.4(5) . . ?
C21 C20 H20A 109.3 . . ?
C19 C20 H20A 109.3 . . ?
C21 C20 H20B 109.3 . . ?
C19 C20 H20B 109.3 . . ?
H20A C20 H20B 108.0 . . ?
C22 C21 C20 112.2(5) . . ?
C22 C21 H21A 109.2 . . ?
C20 C21 H21A 109.2 . . ?
C22 C21 H21B 109.2 . . ?
C20 C21 H21B 109.2 . . ?
H21A C21 H21B 107.9 . . ?
C21 C22 C23 111.5(4) . . ?
C21 C22 H22A 109.3 . . ?
C23 C22 H22A 109.3 . . ?
C21 C22 H22B 109.3 . . ?
C23 C22 H22B 109.3 . . ?
H22A C22 H22B 108.0 . . ?
C22 C23 C18 109.6(4) . . ?
C22 C23 H23A 109.8 . . ?
C18 C23 H23A 109.8 . . ?
C22 C23 H23B 109.8 . . ?
C18 C23 H23B 109.8 . . ?
H23A C23 H23B 108.2 . . ?

loop_
_geom_bond_atom_site_label_1
_geom_bond_atom_site_label_2
_geom_bond_distance
_geom_bond_site_symmetry_2
_geom_bond_publ_flag
P1 O1 1.485(5) . yes
P1 C18 1.817(5) . yes
P1 C5 1.830(4) . yes
P1 C1 1.842(5) . yes
O2 C3 1.226(7) . ?
C1 C6 1.515(6) . ?
C1 C2 1.547(6) . ?
C1 H1 1.0000 . ?
C2 C3 1.490(7) . ?
C2 H2A 0.9900 . ?
C2 H2B 0.9900 . ?
C3 C4 1.523(6) . ?
C4 C5 1.540(8) . ?
C4 H4A 0.9900 . ?
C4 H4B 0.9900 . ?
C5 C12 1.530(6) . ?
C5 H5 1.0000 . ?
C6 C7 1.384(7) . ?
C6 C11 1.402(7) . ?
C7 C8 1.379(7) . ?
C7 H7 0.9500 . ?
C8 C9 1.397(8) . ?
C8 H8 0.9500 . ?
C9 C10 1.382(7) . ?
C9 H9 0.9500 . ?
C10 C11 1.394(7) . ?
C10 H10 0.9500 . ?
C11 H11 0.9500 . ?
C12 C13 1.383(8) . ?
C12 C17 1.394(8) . ?
C13 C14 1.400(7) . ?
C13 H13 0.9500 . ?
C14 C15 1.383(9) . ?
C14 H14 0.9500 . ?
C15 C16 1.399(9) . ?
C15 H15 0.9500 . ?
C16 C17 1.398(7) . ?
C16 H16 0.9500 . ?
C17 H17 0.9500 . ?
C18 C23 1.541(7) . ?
C18 C19 1.545(9) . ?
C18 H18 1.0000 . ?
C19 C20 1.538(7) . ?
C19 H19A 0.9900 . ?
C19 H19B 0.9900 . ?
C20 C21 1.531(8) . ?
C20 H20A 0.9900 . ?
C20 H20B 0.9900 . ?
C21 C22 1.506(10) . ?
C21 H21A 0.9900 . ?
C21 H21B 0.9900 . ?
C22 C23 1.538(7) . ?
C22 H22A 0.9900 . ?
C22 H22B 0.9900 . ?
C23 H23A 0.9900 . ?
C23 H23B 0.9900 . ?

loop_
_geom_torsion_atom_site_label_1
_geom_torsion_atom_site_label_2
_geom_torsion_atom_site_label_3
_geom_torsion_atom_site_label_4
_geom_torsion
_geom_torsion_site_symmetry_1
_geom_torsion_site_symmetry_2
_geom_torsion_site_symmetry_3
_geom_torsion_site_symmetry_4
_geom_torsion_publ_flag
O1 P1 C1 C6 -40.0(4) . . . . ?
C18 P1 C1 C6 83.3(4) . . . . ?
C5 P1 C1 C6 -159.1(4) . . . . ?
O1 P1 C1 C2 87.6(4) . . . . ?
C18 P1 C1 C2 -149.2(4) . . . . ?
C5 P1 C1 C2 -31.5(5) . . . . ?
C6 C1 C2 C3 -167.7(5) . . . . ?
P1 C1 C2 C3 67.9(6) . . . . ?
C1 C2 C3 O2 139.5(5) . . . . ?
C1 C2 C3 C4 -39.3(7) . . . . ?
O2 C3 C4 C5 154.5(5) . . . . ?
C2 C3 C4 C5 -26.7(7) . . . . ?
C3 C4 C5 C12 -170.4(4) . . . . ?
C3 C4 C5 P1 59.8(5) . . . . ?
O1 P1 C5 C12 79.9(4) . . . . ?
C18 P1 C5 C12 -47.9(5) . . . . ?
C1 P1 C5 C12 -159.3(4) . . . . ?
O1 P1 C5 C4 -148.9(3) . . . . ?
C18 P1 C5 C4 83.3(4) . . . . ?
C1 P1 C5 C4 -28.1(4) . . . . ?
C2 C1 C6 C7 144.5(5) . . . . ?
P1 C1 C6 C7 -90.6(5) . . . . ?
C2 C1 C6 C11 -38.0(7) . . . . ?
P1 C1 C6 C11 86.9(5) . . . . ?
C11 C6 C7 C8 -0.2(8) . . . . ?
C1 C6 C7 C8 177.3(5) . . . . ?
C6 C7 C8 C9 -0.8(8) . . . . ?
C7 C8 C9 C10 3.2(8) . . . . ?
C8 C9 C10 C11 -4.6(8) . . . . ?
C9 C10 C11 C6 3.6(7) . . . . ?
C7 C6 C11 C10 -1.1(7) . . . . ?
C1 C6 C11 C10 -178.7(4) . . . . ?
C4 C5 C12 C13 -20.9(6) . . . . ?
P1 C5 C12 C13 110.1(5) . . . . ?
C4 C5 C12 C17 159.1(4) . . . . ?
P1 C5 C12 C17 -69.9(5) . . . . ?
C17 C12 C13 C14 0.9(7) . . . . ?
C5 C12 C13 C14 -179.1(4) . . . . ?
C12 C13 C14 C15 -0.1(7) . . . . ?
C13 C14 C15 C16 -0.3(8) . . . . ?
C14 C15 C16 C17 -0.3(8) . . . . ?
C13 C12 C17 C16 -1.5(7) . . . . ?
C5 C12 C17 C16 178.5(4) . . . . ?
C15 C16 C17 C12 1.2(7) . . . . ?
O1 P1 C18 C23 -41.9(4) . . . . ?
C5 P1 C18 C23 85.0(4) . . . . ?
C1 P1 C18 C23 -165.7(4) . . . . ?
O1 P1 C18 C19 -172.3(3) . . . . ?
C5 P1 C18 C19 -45.4(4) . . . . ?
C1 P1 C18 C19 63.9(4) . . . . ?
C23 C18 C19 C20 54.1(5) . . . . ?
P1 C18 C19 C20 -175.6(3) . . . . ?
C18 C19 C20 C21 -52.4(6) . . . . ?
C19 C20 C21 C22 54.5(6) . . . . ?
C20 C21 C22 C23 -57.1(5) . . . . ?
C21 C22 C23 C18 57.0(5) . . . . ?
C19 C18 C23 C22 -55.7(5) . . . . ?
P1 C18 C23 C22 171.7(4) . . . . ?
